data_7708516
loop_
_publ_author_name
'Kaufmann, Sebastian'
'K\"oppe, Ralf'
'Roesky, Peter W.'

_publ_section_title
;
 A square planar silylene nickel four-membered ring.
;
_journal_name_full 'Dalton transactions (Cambridge, England : 2003)'
_journal_paper_doi 10.1039/d1dt02846d
_journal_year 2021
_chemical_formula_moiety 'C50 H76 N4 Ni2 Si2'
_chemical_formula_sum 'C50 H76 N4 Ni2 Si2'
_chemical_formula_weight 906.74
_space_group_crystal_system triclinic
_space_group_IT_number 2
_space_group_name_Hall '-P 1'
_space_group_name_H-M_alt 'P -1'
_atom_sites_solution_hydrogens geom
_atom_sites_solution_primary direct
_audit_creation_date 2021-08-23
_audit_creation_method
;
Olex2 1.2
(compiled 2018.05.29 svn.r3508 for OlexSys, GUI svn.r5506)
;
_audit_update_record
;
2021-08-24 deposited with the CCDC.	2021-09-17 downloaded from the CCDC.
;
_cell_angle_alpha 83.66(3)
_cell_angle_beta 68.19(3)
_cell_angle_gamma 64.34(3)
_cell_formula_units_Z 1
_cell_length_a 10.265(2)
_cell_length_b 11.626(2)
_cell_length_c 12.091(2)
_cell_measurement_reflns_used 8129
_cell_measurement_temperature 150
_cell_measurement_theta_max 30.04
_cell_measurement_theta_min 1.95
_cell_volume 1205.4(6)
_computing_molecular_graphics 'Olex2 (Dolomanov et al., 2009)'
_computing_publication_material 'Olex2 (Dolomanov et al., 2009)'
_computing_structure_refinement 'ShelXL (Sheldrick, 2015)'
_computing_structure_solution 'ShelXT (Sheldrick, 2015)'
_diffrn_ambient_temperature 150
_diffrn_detector 'image plate (34cm diameter)'
_diffrn_detector_area_resol_mean 6.67
_diffrn_detector_type 'STOE image plate'
_diffrn_measured_fraction_theta_full 0.989
_diffrn_measured_fraction_theta_max 0.836
_diffrn_measurement_device 'two-circle goniometer'
_diffrn_measurement_device_type 'IPDS 150K'
_diffrn_measurement_method '\w scans'
_diffrn_radiation_collimation '0.5mm monocapillary'
_diffrn_radiation_monochromator 'plane graphite'
_diffrn_radiation_type MoK\a
_diffrn_radiation_wavelength 0.71073
_diffrn_reflns_av_R_equivalents 0.0774
_diffrn_reflns_av_unetI/netI 0.1030
_diffrn_reflns_Laue_measured_fraction_full 0.989
_diffrn_reflns_Laue_measured_fraction_max 0.836
_diffrn_reflns_limit_h_max 11
_diffrn_reflns_limit_h_min -12
_diffrn_reflns_limit_k_max 14
_diffrn_reflns_limit_k_min -14
_diffrn_reflns_limit_l_max 14
_diffrn_reflns_limit_l_min -14
_diffrn_reflns_number 11352
_diffrn_reflns_point_group_measured_fraction_full 0.989
_diffrn_reflns_point_group_measured_fraction_max 0.836
_diffrn_reflns_theta_full 25.242
_diffrn_reflns_theta_max 27.716
_diffrn_reflns_theta_min 1.947
_diffrn_source 'sealed tube, 12x0.4mm long-fine focus'
_exptl_absorpt_coefficient_mu 0.868
_exptl_absorpt_correction_T_max 0.9674
_exptl_absorpt_correction_T_min 0.8525
_exptl_absorpt_correction_type integration
_exptl_absorpt_process_details
;
STOE X-Red32, absorption correction by Gaussian integration, analogous to
P. Coppens, "The Evaluation of Absorption and Extinction in Single-Crystal
Structure Analysis", published in
F. R. Ahmed (Editor), "Crystallographic Computing",
Munksgaard, Copenhagen (1970), 255 - 270.
;
_exptl_crystal_colour red
_exptl_crystal_colour_primary red
_exptl_crystal_density_diffrn 1.249
_exptl_crystal_description plate
_exptl_crystal_F_000 488
_exptl_crystal_size_max 0.213
_exptl_crystal_size_mid 0.142
_exptl_crystal_size_min 0.037
_refine_diff_density_max 0.914
_refine_diff_density_min -0.351
_refine_diff_density_rms 0.101
_refine_ls_extinction_method none
_refine_ls_goodness_of_fit_ref 0.892
_refine_ls_hydrogen_treatment constr
_refine_ls_matrix_type full
_refine_ls_number_parameters 273
_refine_ls_number_reflns 4741
_refine_ls_number_restraints 0
_refine_ls_restrained_S_all 0.892
_refine_ls_R_factor_all 0.0714
_refine_ls_R_factor_gt 0.0464
_refine_ls_shift/su_max 0.001
_refine_ls_shift/su_mean 0.000
_refine_ls_structure_factor_coef Fsqd
_refine_ls_weighting_details 'w=1/[\s^2^(Fo^2^)+(0.0478P)^2^] where P=(Fo^2^+2Fc^2^)/3'
_refine_ls_weighting_scheme calc
_refine_ls_wR_factor_gt 0.1068
_refine_ls_wR_factor_ref 0.1133
_reflns_Friedel_coverage 0.000
_reflns_number_gt 3263
_reflns_number_total 4741
_reflns_threshold_expression 'I > 2\s(I)'
_cod_data_source_file d1dt02846d2.cif
_cod_data_source_block skm052_p1q
_cod_original_cell_volume 1205.2(6)
_cod_database_code 7708516
_shelx_shelxl_version_number 2018/3
_shelx_space_group_comment
;
The symmetry employed for this shelxl refinement is uniquely defined
by the following loop, which should always be used as a source of
symmetry information in preference to the above space-group names.
They are only intended as comments.
;
_olex2_refinement_description
;
1. Fixed Uiso
 At 1.2 times of:
  All C(H) groups
 At 1.5 times of:
  All C(H,H,H) groups
2.a Aromatic/amide H refined with riding coordinates:
 C13(H13), C14(H14), C15(H15), C16(H16), C17(H17)
2.b Idealised Me refined as rotating group:
 C6(H6A,H6B,H6C), C7(H7A,H7B,H7C), C8(H8A,H8B,H8C), C9(H9A,H9B,H9C), C10(H10A,
 H10B,H10C), C19(H19A,H19B,H19C), C20(H20A,H20B,H20C), C21(H21A,H21B,H21C),
 C23(H23A,H23B,H23C), C24(H24A,H24B,H24C), C25(H25A,H25B,H25C)
;
_olex2_submission_original_sample_id SKM052
_olex2_submission_special_instructions 'No special instructions were received'

loop_
_space_group_symop_operation_xyz
'x, y, z'
'-x, -y, -z'

loop_
_atom_site_label
_atom_site_type_symbol
_atom_site_fract_x
_atom_site_fract_y
_atom_site_fract_z
_atom_site_U_iso_or_equiv
_atom_site_adp_type
_atom_site_occupancy
_atom_site_site_symmetry_order
_atom_site_calc_flag
_atom_site_refinement_flags_posn
_atom_site_refinement_flags_adp
_atom_site_refinement_flags_occupancy
_atom_site_disorder_assembly
_atom_site_disorder_group
Ni1 Ni 0.06767(5) 0.38382(4) 0.61546(4) 0.01659(14) Uani 1 1 d . . . . .
Si1 Si 0.10032(10) 0.42652(9) 0.42272(8) 0.0159(2) Uani 1 1 d . . . . .
N1 N 0.3052(3) 0.3765(3) 0.3213(2) 0.0194(6) Uani 1 1 d . . . . .
N2 N 0.1560(3) 0.2896(3) 0.3312(2) 0.0201(6) Uani 1 1 d . . . . .
C1 C 0.0390(4) 0.3326(3) 0.8045(3) 0.0183(7) Uani 1 1 d . . . . .
C2 C 0.1882(4) 0.3336(3) 0.7457(3) 0.0204(7) Uani 1 1 d . . . . .
C3 C 0.2677(4) 0.2435(3) 0.6573(3) 0.0213(7) Uani 1 1 d . . . . .
C4 C 0.1717(4) 0.1834(3) 0.6623(3) 0.0225(8) Uani 1 1 d . . . . .
C5 C 0.0296(4) 0.2385(3) 0.7543(3) 0.0210(7) Uani 1 1 d . . . . .
C6 C -0.0780(4) 0.4065(4) 0.9112(3) 0.0272(8) Uani 1 1 d . . . . .
H6A H -0.148373 0.487090 0.890314 0.041 Uiso 1 1 calc GR . . . .
H6B H -0.029189 0.424645 0.958828 0.041 Uiso 1 1 calc GR . . . .
H6C H -0.136595 0.358380 0.957478 0.041 Uiso 1 1 calc GR . . . .
C7 C 0.2583(4) 0.4036(4) 0.7806(4) 0.0290(9) Uani 1 1 d . . . . .
H7A H 0.277713 0.463055 0.719559 0.043 Uiso 1 1 calc GR . . . .
H7B H 0.356377 0.342761 0.788236 0.043 Uiso 1 1 calc GR . . . .
H7C H 0.187378 0.451473 0.857253 0.043 Uiso 1 1 calc GR . . . .
C8 C 0.4343(4) 0.2030(4) 0.5849(4) 0.0316(9) Uani 1 1 d . . . . .
H8A H 0.457694 0.165831 0.507090 0.047 Uiso 1 1 calc GR . . . .
H8B H 0.496934 0.139088 0.626318 0.047 Uiso 1 1 calc GR . . . .
H8C H 0.458486 0.277299 0.573209 0.047 Uiso 1 1 calc GR . . . .
C9 C 0.2153(5) 0.0715(4) 0.5966(4) 0.0317(9) Uani 1 1 d . . . . .
H9A H 0.124131 0.072581 0.586919 0.048 Uiso 1 1 calc GR . . . .
H9B H 0.258776 -0.003502 0.639277 0.048 Uiso 1 1 calc GR . . . .
H9C H 0.293286 0.067574 0.517912 0.048 Uiso 1 1 calc GR . . . .
C10 C -0.0931(5) 0.1882(4) 0.7988(4) 0.0314(9) Uani 1 1 d . . . . .
H10A H -0.181634 0.244754 0.865261 0.047 Uiso 1 1 calc GR . . . .
H10B H -0.049941 0.101982 0.826064 0.047 Uiso 1 1 calc GR . . . .
H10C H -0.127322 0.185204 0.733956 0.047 Uiso 1 1 calc GR . . . .
C11 C 0.2951(4) 0.2888(3) 0.2743(3) 0.0178(7) Uani 1 1 d . . . . .
C12 C 0.4209(4) 0.2014(3) 0.1789(3) 0.0202(7) Uani 1 1 d . . . . .
C13 C 0.5256(4) 0.0873(4) 0.2117(3) 0.0241(8) Uani 1 1 d . . . . .
H13 H 0.509502 0.070646 0.293324 0.029 Uiso 1 1 calc R . . . .
C14 C 0.6458(4) 0.0049(4) 0.1261(3) 0.0267(8) Uani 1 1 d . . . . .
H14 H 0.718643 -0.072427 0.143177 0.032 Uiso 1 1 calc R . . . .
C15 C 0.6594(4) 0.0394(4) 0.0062(3) 0.0270(8) Uani 1 1 d . . . . .
H15 H 0.745864 -0.017700 -0.056340 0.032 Uiso 1 1 calc R . . . .
C16 C 0.5541(4) 0.1524(4) -0.0270(3) 0.0260(8) Uani 1 1 d . . . . .
H16 H 0.568923 0.168177 -0.108631 0.031 Uiso 1 1 calc R . . . .
C17 C 0.4346(4) 0.2350(3) 0.0591(3) 0.0222(7) Uani 1 1 d . . . . .
H17 H 0.361887 0.312457 0.042024 0.027 Uiso 1 1 calc R . . . .
C18 C 0.4268(4) 0.4252(3) 0.2850(3) 0.0209(7) Uani 1 1 d . . . . .
C19 C 0.4361(5) 0.4971(4) 0.1629(3) 0.0303(9) Uani 1 1 d . . . . .
H19A H 0.474966 0.434878 0.096853 0.045 Uiso 1 1 calc GR . . . .
H19B H 0.506418 0.538030 0.147473 0.045 Uiso 1 1 calc GR . . . .
H19C H 0.332570 0.562175 0.169805 0.045 Uiso 1 1 calc GR . . . .
C20 C 0.5865(4) 0.3183(4) 0.2801(3) 0.0268(8) Uani 1 1 d . . . . .
H20A H 0.572484 0.269640 0.351721 0.040 Uiso 1 1 calc GR . . . .
H20B H 0.655871 0.356976 0.276504 0.040 Uiso 1 1 calc GR . . . .
H20C H 0.631846 0.260949 0.209052 0.040 Uiso 1 1 calc GR . . . .
C21 C 0.3754(4) 0.5186(4) 0.3790(3) 0.0271(8) Uani 1 1 d . . . . .
H21A H 0.269110 0.581342 0.390924 0.041 Uiso 1 1 calc GR . . . .
H21B H 0.443789 0.562227 0.356982 0.041 Uiso 1 1 calc GR . . . .
H21C H 0.378348 0.475705 0.453122 0.041 Uiso 1 1 calc GR . . . .
C22 C 0.0807(4) 0.2187(3) 0.3091(3) 0.0209(7) Uani 1 1 d . . . . .
C23 C 0.1736(4) 0.0733(3) 0.3100(3) 0.0261(8) Uani 1 1 d . . . . .
H23A H 0.272309 0.044936 0.242228 0.039 Uiso 1 1 calc GR . . . .
H23B H 0.113886 0.029161 0.303872 0.039 Uiso 1 1 calc GR . . . .
H23C H 0.193749 0.053441 0.384625 0.039 Uiso 1 1 calc GR . . . .
C24 C 0.0479(4) 0.2669(4) 0.1896(3) 0.0274(8) Uani 1 1 d . . . . .
H24A H -0.005908 0.360435 0.195362 0.041 Uiso 1 1 calc GR . . . .
H24B H -0.016895 0.230788 0.178204 0.041 Uiso 1 1 calc GR . . . .
H24C H 0.146409 0.239110 0.121570 0.041 Uiso 1 1 calc GR . . . .
C25 C -0.0729(4) 0.2502(4) 0.4100(3) 0.0276(8) Uani 1 1 d . . . . .
H25A H -0.055519 0.226465 0.485380 0.041 Uiso 1 1 calc GR . . . .
H25B H -0.124306 0.202430 0.395639 0.041 Uiso 1 1 calc GR . . . .
H25C H -0.138565 0.342076 0.414610 0.041 Uiso 1 1 calc GR . . . .

loop_
_atom_site_aniso_label
_atom_site_aniso_U_11
_atom_site_aniso_U_22
_atom_site_aniso_U_33
_atom_site_aniso_U_23
_atom_site_aniso_U_13
_atom_site_aniso_U_12
Ni1 0.0151(2) 0.0190(2) 0.0140(2) -0.00605(15) -0.00349(16) -0.00569(16)
Si1 0.0134(4) 0.0185(5) 0.0143(4) -0.0067(3) -0.0026(3) -0.0056(4)
N1 0.0153(13) 0.0244(15) 0.0171(13) -0.0092(11) -0.0019(11) -0.0080(12)
N2 0.0159(13) 0.0248(15) 0.0181(13) -0.0098(11) -0.0007(11) -0.0092(12)
C1 0.0187(16) 0.0197(16) 0.0157(16) -0.0011(13) -0.0063(13) -0.0070(14)
C2 0.0198(16) 0.0212(17) 0.0197(16) -0.0017(13) -0.0078(13) -0.0070(14)
C3 0.0178(16) 0.0193(16) 0.0191(16) -0.0023(13) -0.0053(13) -0.0016(14)
C4 0.0266(18) 0.0231(17) 0.0163(16) -0.0012(13) -0.0079(14) -0.0086(15)
C5 0.0229(17) 0.0202(16) 0.0201(16) -0.0011(13) -0.0085(14) -0.0083(14)
C6 0.0267(19) 0.0303(19) 0.0187(17) -0.0083(15) -0.0034(15) -0.0087(16)
C7 0.0244(18) 0.0290(19) 0.038(2) -0.0069(16) -0.0155(16) -0.0098(16)
C8 0.0201(18) 0.032(2) 0.030(2) -0.0025(16) -0.0031(15) -0.0041(16)
C9 0.034(2) 0.0236(19) 0.036(2) -0.0083(16) -0.0205(17) -0.0023(16)
C10 0.031(2) 0.032(2) 0.038(2) 0.0013(17) -0.0133(17) -0.0190(17)
C11 0.0175(15) 0.0193(16) 0.0128(15) -0.0058(12) -0.0051(12) -0.0032(13)
C12 0.0156(15) 0.0228(17) 0.0198(16) -0.0094(13) -0.0014(13) -0.0078(13)
C13 0.0213(17) 0.0278(18) 0.0183(16) -0.0076(14) -0.0054(14) -0.0056(15)
C14 0.0231(18) 0.0237(18) 0.0264(18) -0.0071(14) -0.0053(15) -0.0050(15)
C15 0.0204(17) 0.0302(19) 0.0236(18) -0.0139(15) 0.0021(14) -0.0097(15)
C16 0.0240(18) 0.0312(19) 0.0178(16) -0.0076(14) -0.0027(14) -0.0094(16)
C17 0.0194(16) 0.0234(17) 0.0210(17) -0.0046(13) -0.0045(13) -0.0075(14)
C18 0.0159(16) 0.0271(18) 0.0208(16) -0.0069(14) -0.0040(13) -0.0104(14)
C19 0.032(2) 0.033(2) 0.0272(19) -0.0019(16) -0.0047(16) -0.0198(17)
C20 0.0177(17) 0.0318(19) 0.0292(19) -0.0062(15) -0.0060(15) -0.0092(15)
C21 0.0218(17) 0.0310(19) 0.0281(18) -0.0116(15) -0.0030(15) -0.0129(15)
C22 0.0176(16) 0.0256(18) 0.0211(17) -0.0087(14) -0.0052(13) -0.0098(14)
C23 0.0281(19) 0.0233(18) 0.0274(18) -0.0091(14) -0.0068(15) -0.0115(15)
C24 0.0246(18) 0.034(2) 0.0249(18) -0.0088(15) -0.0089(15) -0.0114(16)
C25 0.0193(17) 0.039(2) 0.0243(18) -0.0104(16) -0.0013(14) -0.0151(16)

loop_
_atom_type_symbol
_atom_type_description
_atom_type_scat_dispersion_real
_atom_type_scat_dispersion_imag
_atom_type_scat_source
C C 0.0033 0.0016 'International Tables Vol C Tables 4.2.6.8 and 6.1.1.4'
H H 0.0000 0.0000 'International Tables Vol C Tables 4.2.6.8 and 6.1.1.4'
N N 0.0061 0.0033 'International Tables Vol C Tables 4.2.6.8 and 6.1.1.4'
Ni Ni 0.3393 1.1124 'International Tables Vol C Tables 4.2.6.8 and 6.1.1.4'
Si Si 0.0817 0.0704 'International Tables Vol C Tables 4.2.6.8 and 6.1.1.4'

loop_
_geom_angle_atom_site_label_1
_geom_angle_atom_site_label_2
_geom_angle_atom_site_label_3
_geom_angle
_geom_angle_site_symmetry_1
_geom_angle_site_symmetry_3
_geom_angle_publ_flag
Si1 Ni1 Si1 62.18(5) . 2_566 ?
Si1 Ni1 C5 142.84(9) . . ?
Si1 Ni1 C5 131.56(10) 2_566 . ?
C1 Ni1 Si1 177.56(10) . . ?
C1 Ni1 Si1 119.86(10) . 2_566 ?
C1 Ni1 C5 34.94(12) . . ?
C2 Ni1 Si1 131.43(9) . 2_566 ?
C2 Ni1 Si1 142.66(10) . . ?
C2 Ni1 C1 37.42(13) . . ?
C2 Ni1 C5 61.06(13) . . ?
C3 Ni1 Si1 118.47(10) . . ?
C3 Ni1 Si1 159.74(10) . 2_566 ?
C3 Ni1 C1 60.20(13) . . ?
C3 Ni1 C2 34.92(12) . . ?
C3 Ni1 C4 37.49(14) . . ?
C3 Ni1 C5 61.79(14) . . ?
C4 Ni1 Si1 119.40(9) . . ?
C4 Ni1 Si1 162.33(10) . 2_566 ?
C4 Ni1 C1 58.23(12) . . ?
C4 Ni1 C2 59.56(13) . . ?
C4 Ni1 C5 35.68(13) . . ?
Ni1 Si1 Ni1 117.82(5) . 2_566 ?
N1 Si1 Ni1 114.69(11) . . ?
N1 Si1 Ni1 114.53(11) . 2_566 ?
N2 Si1 Ni1 116.75(11) . 2_566 ?
N2 Si1 Ni1 113.10(12) . . ?
N2 Si1 N1 71.56(13) . . ?
C11 N1 Si1 88.7(2) . . ?
C11 N1 C18 131.7(3) . . ?
C18 N1 Si1 138.5(2) . . ?
C11 N2 Si1 89.9(2) . . ?
C11 N2 C22 132.4(3) . . ?
C22 N2 Si1 137.1(2) . . ?
C2 C1 Ni1 70.9(2) . . ?
C5 C1 Ni1 74.9(2) . . ?
C5 C1 C2 110.7(3) . . ?
C5 C1 C6 123.0(3) . . ?
C6 C1 Ni1 127.8(3) . . ?
C6 C1 C2 125.8(3) . . ?
C1 C2 Ni1 71.7(2) . . ?
C1 C2 C7 129.5(3) . . ?
C3 C2 Ni1 71.1(2) . . ?
C3 C2 C1 107.2(3) . . ?
C3 C2 C7 122.8(3) . . ?
C7 C2 Ni1 128.9(3) . . ?
C2 C3 Ni1 73.9(2) . . ?
C2 C3 C4 106.9(3) . . ?
C2 C3 C8 123.8(4) . . ?
C4 C3 Ni1 71.9(2) . . ?
C4 C3 C8 128.4(3) . . ?
C8 C3 Ni1 127.8(3) . . ?
C3 C4 Ni1 70.6(2) . . ?
C5 C4 Ni1 75.6(2) . . ?
C5 C4 C3 111.1(3) . . ?
C5 C4 C9 121.7(4) . . ?
C9 C4 Ni1 127.8(3) . . ?
C9 C4 C3 126.7(3) . . ?
C1 C5 Ni1 70.2(2) . . ?
C1 C5 C4 104.0(3) . . ?
C1 C5 C10 129.0(3) . . ?
C4 C5 Ni1 68.8(2) . . ?
C4 C5 C10 126.2(3) . . ?
C10 C5 Ni1 132.2(3) . . ?
C1 C6 H6A 109.5 . . ?
C1 C6 H6B 109.5 . . ?
C1 C6 H6C 109.5 . . ?
H6A C6 H6B 109.5 . . ?
H6A C6 H6C 109.5 . . ?
H6B C6 H6C 109.5 . . ?
C2 C7 H7A 109.5 . . ?
C2 C7 H7B 109.5 . . ?
C2 C7 H7C 109.5 . . ?
H7A C7 H7B 109.5 . . ?
H7A C7 H7C 109.5 . . ?
H7B C7 H7C 109.5 . . ?
C3 C8 H8A 109.5 . . ?
C3 C8 H8B 109.5 . . ?
C3 C8 H8C 109.5 . . ?
H8A C8 H8B 109.5 . . ?
H8A C8 H8C 109.5 . . ?
H8B C8 H8C 109.5 . . ?
C4 C9 H9A 109.5 . . ?
C4 C9 H9B 109.5 . . ?
C4 C9 H9C 109.5 . . ?
H9A C9 H9B 109.5 . . ?
H9A C9 H9C 109.5 . . ?
H9B C9 H9C 109.5 . . ?
C5 C10 H10A 109.5 . . ?
C5 C10 H10B 109.5 . . ?
C5 C10 H10C 109.5 . . ?
H10A C10 H10B 109.5 . . ?
H10A C10 H10C 109.5 . . ?
H10B C10 H10C 109.5 . . ?
N1 C11 N2 109.7(3) . . ?
N1 C11 C12 123.1(3) . . ?
N2 C11 C12 127.1(3) . . ?
C13 C12 C11 116.7(3) . . ?
C13 C12 C17 125.0(3) . . ?
C17 C12 C11 118.3(3) . . ?
C12 C13 H13 120.7 . . ?
C14 C13 C12 118.7(3) . . ?
C14 C13 H13 120.7 . . ?
C13 C14 H14 121.9 . . ?
C13 C14 C15 116.1(4) . . ?
C15 C14 H14 121.9 . . ?
C14 C15 H15 117.3 . . ?
C16 C15 C14 125.4(3) . . ?
C16 C15 H15 117.3 . . ?
C15 C16 H16 120.9 . . ?
C17 C16 C15 118.2(3) . . ?
C17 C16 H16 120.9 . . ?
C12 C17 H17 121.7 . . ?
C16 C17 C12 116.6(3) . . ?
C16 C17 H17 121.7 . . ?
N1 C18 C19 111.6(3) . . ?
N1 C18 C20 111.8(3) . . ?
C20 C18 C19 112.6(3) . . ?
C21 C18 N1 104.7(3) . . ?
C21 C18 C19 107.9(3) . . ?
C21 C18 C20 107.8(3) . . ?
C18 C19 H19A 109.5 . . ?
C18 C19 H19B 109.5 . . ?
C18 C19 H19C 109.5 . . ?
H19A C19 H19B 109.5 . . ?
H19A C19 H19C 109.5 . . ?
H19B C19 H19C 109.5 . . ?
C18 C20 H20A 109.5 . . ?
C18 C20 H20B 109.5 . . ?
C18 C20 H20C 109.5 . . ?
H20A C20 H20B 109.5 . . ?
H20A C20 H20C 109.5 . . ?
H20B C20 H20C 109.5 . . ?
C18 C21 H21A 109.5 . . ?
C18 C21 H21B 109.5 . . ?
C18 C21 H21C 109.5 . . ?
H21A C21 H21B 109.5 . . ?
H21A C21 H21C 109.5 . . ?
H21B C21 H21C 109.5 . . ?
N2 C22 C23 111.8(3) . . ?
N2 C22 C24 107.1(3) . . ?
N2 C22 C25 109.1(3) . . ?
C23 C22 C24 115.3(3) . . ?
C25 C22 C23 105.1(3) . . ?
C25 C22 C24 108.3(3) . . ?
C22 C23 H23A 109.5 . . ?
C22 C23 H23B 109.5 . . ?
C22 C23 H23C 109.5 . . ?
H23A C23 H23B 109.5 . . ?
H23A C23 H23C 109.5 . . ?
H23B C23 H23C 109.5 . . ?
C22 C24 H24A 109.5 . . ?
C22 C24 H24B 109.5 . . ?
C22 C24 H24C 109.5 . . ?
H24A C24 H24B 109.5 . . ?
H24A C24 H24C 109.5 . . ?
H24B C24 H24C 109.5 . . ?
C22 C25 H25A 109.5 . . ?
C22 C25 H25B 109.5 . . ?
C22 C25 H25C 109.5 . . ?
H25A C25 H25B 109.5 . . ?
H25A C25 H25C 109.5 . . ?
H25B C25 H25C 109.5 . . ?

loop_
_geom_bond_atom_site_label_1
_geom_bond_atom_site_label_2
_geom_bond_distance
_geom_bond_site_symmetry_2
_geom_bond_publ_flag
Ni1 Si1 2.2579(12) . ?
Ni1 Si1 2.2632(13) 2_566 ?
Ni1 C1 2.240(4) . ?
Ni1 C2 2.230(4) . ?
Ni1 C3 2.196(4) . ?
Ni1 C4 2.212(4) . ?
Ni1 C5 2.299(4) . ?
Si1 N1 1.857(3) . ?
Si1 N2 1.793(3) . ?
N1 C11 1.278(4) . ?
N1 C18 1.491(5) . ?
N2 C11 1.332(5) . ?
N2 C22 1.450(4) . ?
C1 C2 1.434(5) . ?
C1 C5 1.364(5) . ?
C1 C6 1.429(5) . ?
C2 C3 1.328(5) . ?
C2 C7 1.471(5) . ?
C3 C4 1.417(6) . ?
C3 C8 1.481(5) . ?
C4 C5 1.384(5) . ?
C4 C9 1.408(5) . ?
C5 C10 1.510(6) . ?
C6 H6A 0.9800 . ?
C6 H6B 0.9800 . ?
C6 H6C 0.9800 . ?
C7 H7A 0.9800 . ?
C7 H7B 0.9800 . ?
C7 H7C 0.9800 . ?
C8 H8A 0.9800 . ?
C8 H8B 0.9800 . ?
C8 H8C 0.9800 . ?
C9 H9A 0.9800 . ?
C9 H9B 0.9800 . ?
C9 H9C 0.9800 . ?
C10 H10A 0.9800 . ?
C10 H10B 0.9800 . ?
C10 H10C 0.9800 . ?
C11 C12 1.430(4) . ?
C12 C13 1.428(5) . ?
C12 C17 1.428(5) . ?
C13 H13 0.9500 . ?
C13 C14 1.325(5) . ?
C14 H14 0.9500 . ?
C14 C15 1.431(6) . ?
C15 H15 0.9500 . ?
C15 C16 1.426(6) . ?
C16 H16 0.9500 . ?
C16 C17 1.328(5) . ?
C17 H17 0.9500 . ?
C18 C19 1.606(6) . ?
C18 C20 1.554(5) . ?
C18 C21 1.442(4) . ?
C19 H19A 0.9800 . ?
C19 H19B 0.9800 . ?
C19 H19C 0.9800 . ?
C20 H20A 0.9800 . ?
C20 H20B 0.9800 . ?
C20 H20C 0.9800 . ?
C21 H21A 0.9800 . ?
C21 H21B 0.9800 . ?
C21 H21C 0.9800 . ?
C22 C23 1.541(5) . ?
C22 C24 1.592(5) . ?
C22 C25 1.509(5) . ?
C23 H23A 0.9800 . ?
C23 H23B 0.9800 . ?
C23 H23C 0.9800 . ?
C24 H24A 0.9800 . ?
C24 H24B 0.9800 . ?
C24 H24C 0.9800 . ?
C25 H25A 0.9800 . ?
C25 H25B 0.9800 . ?
C25 H25C 0.9800 . ?
